data_4500031
loop_
_publ_author_name
'Gagnon, Eric'
'Maris, Thierry'
'Arseneault, Pierre-Marc'
'Maly, Kenneth E.'
'Wuest,James D'

_publ_section_title
;
 Structural Features in Crystals of Derivatives of Benzene with Multiple
 Contiguous Phenyl Substituents
;
_journal_name_full 'Cryst. Growth & Design'
_journal_page_first 648
_journal_page_last 657
_journal_paper_doi 10.1021/cg9010746
_journal_volume 10
_journal_year 2010
_chemical_compound_source 'Synthesized by the authors. See text'
_chemical_formula_moiety 'C32 H26'
_chemical_formula_sum 'C32 H26'
_chemical_formula_weight 410.53
_chemical_name_systematic
; 
 ? 
;
_space_group_IT_number 14
_symmetry_cell_setting monoclinic
_symmetry_space_group_name_Hall '-P 2ybc'
_symmetry_space_group_name_H-M 'P 1 21/c 1'
_atom_sites_solution_hydrogens geom
_atom_sites_solution_primary direct
_atom_sites_solution_secondary difmap
_audit_creation_method SHELXL-97
_cell_angle_alpha 90
_cell_angle_beta 95.395(1)
_cell_angle_gamma 90
_cell_formula_units_Z 2
_cell_length_a 11.1336(2)
_cell_length_b 8.8786(1)
_cell_length_c 11.5617(2)
_cell_measurement_reflns_used 14299
_cell_measurement_temperature 100
_cell_measurement_theta_max 67.83
_cell_measurement_theta_min 6.39
_cell_volume 1137.82(3)
_computing_cell_refinement 'APEX II (Bruker, 2006)'
_computing_data_collection 'APEX II (Bruker, 2006)'
_computing_data_reduction 'SAINT (Bruker, 2004)'
_computing_molecular_graphics 'SHELXTL (Bruker, 1997)'
_computing_publication_material 'UdMX (local program)'
_computing_structure_refinement 'SHELXL97 (Sheldrick, 1997)'
_computing_structure_solution 'SHELXS97 (Sheldrick, 1997)'
_diffrn_ambient_temperature 100
_diffrn_detector_area_resol_mean 8.2
_diffrn_measured_fraction_theta_full 0.872
_diffrn_measured_fraction_theta_max 0.872
_diffrn_measurement_device_type 'Bruker Microstar'
_diffrn_measurement_method \w
_diffrn_radiation_monochromator 'Helios optics'
_diffrn_radiation_source 'Rotating Anode'
_diffrn_radiation_type CuK\a
_diffrn_radiation_wavelength 1.54178
_diffrn_reflns_av_R_equivalents 0.034
_diffrn_reflns_av_sigmaI/netI 0.0201
_diffrn_reflns_limit_h_max 9
_diffrn_reflns_limit_h_min -11
_diffrn_reflns_limit_k_max 10
_diffrn_reflns_limit_k_min -10
_diffrn_reflns_limit_l_max 13
_diffrn_reflns_limit_l_min -13
_diffrn_reflns_number 18301
_diffrn_reflns_theta_full 67.99
_diffrn_reflns_theta_max 67.99
_diffrn_reflns_theta_min 6.39
_exptl_absorpt_coefficient_mu 0.509
_exptl_absorpt_correction_T_max 0.9032
_exptl_absorpt_correction_T_min 0.7527
_exptl_absorpt_correction_type multi-scan
_exptl_absorpt_process_details 'Sadabs (Sheldrick,1996)'
_exptl_crystal_colour Colorless
_exptl_crystal_density_diffrn 1.198
_exptl_crystal_density_method 'not measured'
_exptl_crystal_description plate
_exptl_crystal_F_000 436
_exptl_crystal_size_max 0.40
_exptl_crystal_size_mid 0.20
_exptl_crystal_size_min 0.20
_refine_diff_density_max 0.204
_refine_diff_density_min -0.150
_refine_diff_density_rms 0.032
_refine_ls_extinction_method none
_refine_ls_goodness_of_fit_ref 1.085
_refine_ls_hydrogen_treatment constr
_refine_ls_matrix_type full
_refine_ls_number_parameters 146
_refine_ls_number_reflns 1810
_refine_ls_number_restraints 0
_refine_ls_restrained_S_all 1.085
_refine_ls_R_factor_all 0.0379
_refine_ls_R_factor_gt 0.0376
_refine_ls_shift/su_max 0.001
_refine_ls_shift/su_mean 0.000
_refine_ls_structure_factor_coef Fsqd
_refine_ls_weighting_details 'calc w=1/[\s^2^(Fo^2^)+(0.0539P)^2^+0.2990P] where P=(Fo^2^+2Fc^2^)/3'
_refine_ls_weighting_scheme calc
_refine_ls_wR_factor_gt 0.1005
_refine_ls_wR_factor_ref 0.1007
_reflns_number_gt 1780
_reflns_number_total 1810
_reflns_threshold_expression I>2\s(I)
_cod_data_source_file deposit.cif
_cod_data_source_block DMTPB
_cod_original_sg_symbol_H-M P21/c
_cod_database_code 4500031

loop_
_symmetry_equiv_pos_as_xyz
'x, y, z'
'-x, y+1/2, -z+1/2'
'-x, -y, -z'
'x, -y-1/2, z-1/2'

loop_
_atom_site_label
_atom_site_type_symbol
_atom_site_fract_x
_atom_site_fract_y
_atom_site_fract_z
_atom_site_U_iso_or_equiv
_atom_site_adp_type
_atom_site_occupancy
_atom_site_symmetry_multiplicity
_atom_site_calc_flag
_atom_site_refinement_flags
C1 C 0.06834(11) 0.88442(12) 0.45662(8) 0.0213(3) Uani 1 1 d .
C10 C 0.14273(11) 0.76051(12) 0.41127(9) 0.0223(3) Uani 1 1 d .
C11 C 0.24849(12) 0.71141(12) 0.47270(10) 0.0260(3) Uani 1 1 d .
H11 H 0.2749 0.7568 0.5450 0.031 Uiso 1 1 calc R
C12 C 0.31615(12) 0.59633(13) 0.42940(10) 0.0282(3) Uani 1 1 d .
H12 H 0.3884 0.5638 0.4723 0.034 Uiso 1 1 calc R
C13 C 0.27875(12) 0.52872(12) 0.32392(10) 0.0281(3) Uani 1 1 d .
H13 H 0.3252 0.4504 0.2943 0.034 Uiso 1 1 calc R
C14 C 0.17308(12) 0.57658(13) 0.26234(9) 0.0285(3) Uani 1 1 d .
H14 H 0.1466 0.5307 0.1902 0.034 Uiso 1 1 calc R
C15 C 0.10567(12) 0.69140(12) 0.30576(9) 0.0261(3) Uani 1 1 d .
H15 H 0.0332 0.7234 0.2629 0.031 Uiso 1 1 calc R
C2 C 0.10776(11) 1.03465(12) 0.45174(8) 0.0214(3) Uani 1 1 d .
C20 C 0.22416(11) 1.07080(12) 0.40379(9) 0.0234(3) Uani 1 1 d .
C21 C 0.32205(12) 1.12201(13) 0.47742(10) 0.0292(3) Uani 1 1 d .
H21 H 0.3139 1.1335 0.5580 0.035 Uiso 1 1 calc R
C22 C 0.43060(13) 1.15622(14) 0.43507(12) 0.0369(4) Uani 1 1 d .
H22 H 0.4966 1.1899 0.4867 0.044 Uiso 1 1 calc R
C23 C 0.44378(14) 1.14168(15) 0.31774(13) 0.0396(4) Uani 1 1 d .
H23 H 0.5182 1.1668 0.2885 0.047 Uiso 1 1 calc R
C24 C 0.34774(14) 1.09028(14) 0.24325(12) 0.0384(4) Uani 1 1 d .
H24 H 0.3563 1.0798 0.1627 0.046 Uiso 1 1 calc R
C25 C 0.23916(13) 1.05408(13) 0.28604(10) 0.0302(3) Uani 1 1 d .
H25 H 0.1742 1.0174 0.2345 0.036 Uiso 1 1 calc R
C3 C 0.03833(11) 1.15099(12) 0.49437(9) 0.0217(3) Uani 1 1 d .
C30 C 0.07496(12) 1.31353(12) 0.48228(10) 0.0272(3) Uani 1 1 d .
H30A H 0.0028 1.3754 0.4639 0.041 Uiso 1 1 calc R
H30B H 0.1281 1.3225 0.4197 0.041 Uiso 1 1 calc R
H30C H 0.1177 1.3481 0.5554 0.041 Uiso 1 1 calc R

loop_
_atom_site_aniso_label
_atom_site_aniso_U_11
_atom_site_aniso_U_22
_atom_site_aniso_U_33
_atom_site_aniso_U_23
_atom_site_aniso_U_13
_atom_site_aniso_U_12
C1 0.0239(8) 0.0210(5) 0.0185(5) 0.0005(4) 0.0000(4) 0.0006(4)
C10 0.0252(8) 0.0184(5) 0.0238(5) 0.0016(4) 0.0055(4) -0.0023(4)
C11 0.0277(9) 0.0238(6) 0.0265(6) -0.0028(4) 0.0025(5) -0.0024(5)
C12 0.0232(8) 0.0258(6) 0.0356(6) 0.0023(5) 0.0032(5) 0.0013(5)
C13 0.0345(9) 0.0194(6) 0.0323(6) 0.0001(4) 0.0125(5) 0.0014(5)
C14 0.0394(9) 0.0231(6) 0.0235(6) -0.0015(4) 0.0062(5) -0.0007(5)
C15 0.0308(8) 0.0232(6) 0.0242(5) 0.0017(4) 0.0015(5) 0.0014(5)
C2 0.0236(8) 0.0216(6) 0.0187(5) 0.0013(4) 0.0003(4) -0.0002(4)
C20 0.0256(8) 0.0169(5) 0.0283(6) 0.0014(4) 0.0053(5) 0.0014(4)
C21 0.0283(9) 0.0257(6) 0.0341(6) 0.0004(5) 0.0052(5) -0.0013(5)
C22 0.0266(10) 0.0290(6) 0.0551(8) 0.0015(5) 0.0045(6) -0.0022(5)
C23 0.0306(10) 0.0291(6) 0.0624(9) 0.0032(6) 0.0219(7) 0.0004(5)
C24 0.0460(11) 0.0326(7) 0.0402(7) 0.0016(5) 0.0229(6) 0.0006(6)
C25 0.0347(9) 0.0260(6) 0.0309(6) 0.0008(4) 0.0088(5) -0.0009(5)
C3 0.0242(8) 0.0205(5) 0.0202(5) 0.0010(4) 0.0005(4) -0.0010(4)
C30 0.0297(9) 0.0203(6) 0.0325(6) -0.0005(4) 0.0082(5) -0.0015(5)

loop_
_atom_type_symbol
_atom_type_description
_atom_type_scat_dispersion_real
_atom_type_scat_dispersion_imag
_atom_type_scat_source
C C 0.0181 0.0091 'International Tables Vol C Tables 4.2.6.8 and 6.1.1.4'
H H 0.0000 0.0000 'International Tables Vol C Tables 4.2.6.8 and 6.1.1.4'

loop_
_geom_angle_atom_site_label_1
_geom_angle_atom_site_label_2
_geom_angle_atom_site_label_3
_geom_angle
_geom_angle_site_symmetry_1
_geom_angle_publ_flag
C3 C1 C2 120.61(10) 3_576 y
C3 C1 C10 119.61(10) 3_576 y
C2 C1 C10 119.76(11) . y
C11 C10 C15 118.51(11) . y
C11 C10 C1 121.41(10) . y
C15 C10 C1 120.07(10) . y
C10 C11 C12 120.61(10) . y
C10 C11 H11 119.7 . y
C12 C11 H11 119.7 . y
C13 C12 C11 120.43(11) . y
C13 C12 H12 119.8 . y
C11 C12 H12 119.8 . y
C14 C13 C12 119.33(11) . y
C14 C13 H13 120.3 . y
C12 C13 H13 120.3 . y
C13 C14 C15 120.14(10) . y
C13 C14 H14 119.9 . y
C15 C14 H14 119.9 . y
C14 C15 C10 120.98(11) . y
C14 C15 H15 119.5 . y
C10 C15 H15 119.5 . y
C3 C2 C1 119.89(11) . y
C3 C2 C20 119.83(10) . y
C1 C2 C20 120.27(10) . y
C21 C20 C25 118.17(12) . y
C21 C20 C2 119.98(10) . y
C25 C20 C2 121.85(11) . y
C22 C21 C20 121.03(11) . y
C22 C21 H21 119.5 . y
C20 C21 H21 119.5 . y
C21 C22 C23 120.29(13) . y
C21 C22 H22 119.9 . y
C23 C22 H22 119.9 . y
C22 C23 C24 119.54(13) . y
C22 C23 H23 120.2 . y
C24 C23 H23 120.2 . y
C23 C24 C25 120.16(12) . y
C23 C24 H24 119.9 . y
C25 C24 H24 119.9 . y
C24 C25 C20 120.79(12) . y
C24 C25 H25 119.6 . y
C20 C25 H25 119.6 . y
C1 C3 C2 119.49(10) 3_576 y
C1 C3 C30 119.95(10) 3_576 y
C2 C3 C30 120.49(11) . y
C3 C30 H30A 109.5 . y
C3 C30 H30B 109.5 . y
H30A C30 H30B 109.5 . y
C3 C30 H30C 109.5 . y
H30A C30 H30C 109.5 . y
H30B C30 H30C 109.5 . y

loop_
_geom_bond_atom_site_label_1
_geom_bond_atom_site_label_2
_geom_bond_distance
_geom_bond_site_symmetry_2
_geom_bond_publ_flag
C1 C3 1.3989(17) 3_576 y
C1 C2 1.4069(15) . y
C1 C10 1.5010(15) . y
C10 C11 1.3870(17) . y
C10 C15 1.3929(16) . y
C11 C12 1.3903(17) . y
C11 H11 0.9500 . y
C12 C13 1.3876(17) . y
C12 H12 0.9500 . y
C13 C14 1.3834(18) . y
C13 H13 0.9500 . y
C14 C15 1.3876(17) . y
C14 H14 0.9500 . y
C15 H15 0.9500 . y
C2 C3 1.4068(16) . y
C2 C20 1.4917(17) . y
C20 C21 1.3946(18) . y
C20 C25 1.3951(16) . y
C21 C22 1.380(2) . y
C21 H21 0.9500 . y
C22 C23 1.384(2) . y
C22 H22 0.9500 . y
C23 C24 1.386(2) . y
C23 H23 0.9500 . y
C24 C25 1.386(2) . y
C24 H24 0.9500 . y
C25 H25 0.9500 . y
C3 C1 1.3989(17) 3_576 y
C3 C30 1.5097(15) . y
C30 H30A 0.9800 . y
C30 H30B 0.9800 . y
C30 H30C 0.9800 . y

loop_
_geom_torsion_atom_site_label_1
_geom_torsion_atom_site_label_2
_geom_torsion_atom_site_label_3
_geom_torsion_atom_site_label_4
_geom_torsion
_geom_torsion_site_symmetry_1
_geom_torsion_site_symmetry_4
_geom_torsion_publ_flag
C3 C1 C10 C11 -103.77(13) 3_576 . y
C2 C1 C10 C11 74.89(14) . . y
C3 C1 C10 C15 75.78(13) 3_576 . y
C2 C1 C10 C15 -105.56(13) . . y
C15 C10 C11 C12 0.35(17) . . y
C1 C10 C11 C12 179.91(10) . . y
C10 C11 C12 C13 -0.04(18) . . y
C11 C12 C13 C14 -0.24(17) . . y
C12 C13 C14 C15 0.21(17) . . y
C13 C14 C15 C10 0.11(18) . . y
C11 C10 C15 C14 -0.38(17) . . y
C1 C10 C15 C14 -179.95(10) . . y
C3 C1 C2 C3 -1.24(16) 3_576 . y
C10 C1 C2 C3 -179.89(9) . . y
C3 C1 C2 C20 177.48(9) 3_576 . y
C10 C1 C2 C20 -1.17(15) . . y
C3 C2 C20 C21 68.26(14) . . y
C1 C2 C20 C21 -110.46(12) . . y
C3 C2 C20 C25 -112.14(12) . . y
C1 C2 C20 C25 69.14(14) . . y
C25 C20 C21 C22 0.42(17) . . y
C2 C20 C21 C22 -179.97(11) . . y
C20 C21 C22 C23 0.70(19) . . y
C21 C22 C23 C24 -1.0(2) . . y
C22 C23 C24 C25 0.2(2) . . y
C23 C24 C25 C20 0.97(19) . . y
C21 C20 C25 C24 -1.25(17) . . y
C2 C20 C25 C24 179.15(11) . . y
C1 C2 C3 C1 1.23(16) . 3_576 y
C20 C2 C3 C1 -177.50(9) . 3_576 y
C1 C2 C3 C30 -175.79(10) . . y
C20 C2 C3 C30 5.48(15) . . y
